data_4036117
loop_
_publ_author_name
'Ryu, Taekyu'
'Baek, Yonghyeon'
'Lee, Phil Ho'

_publ_section_title
;
 Synthesis of pyrazines from rhodium-catalyzed reaction of 2H-Azirines
 with N-sulfonyl 1,2,3-triazoles.
;
_journal_issue 4
_journal_name_full 'The Journal of organic chemistry'
_journal_page_first 2376
_journal_page_last 2383
_journal_paper_doi 10.1021/acs.joc.5b00036
_journal_volume 80
_journal_year 2015
_chemical_formula_sum 'C20 H17 N3 O4'
_chemical_formula_weight 363.36
_chemical_name_common RTK-2126
_space_group_crystal_system triclinic
_space_group_IT_number 2
_space_group_name_Hall '-P 1'
_space_group_name_H-M_alt 'P -1'
_atom_sites_solution_hydrogens geom
_cell_angle_alpha 78.8932(18)
_cell_angle_beta 88.2809(18)
_cell_angle_gamma 74.9253(18)
_cell_formula_units_Z 2
_cell_length_a 8.8975(3)
_cell_length_b 8.9207(3)
_cell_length_c 11.9762(4)
_cell_measurement_reflns_used 6541
_cell_measurement_temperature 296.(2)
_cell_measurement_theta_max 28.3476
_cell_measurement_theta_min 2.3712
_cell_volume 900.47(5)
_computing_cell_refinement 'SAINT V8.34A (Bruker AXS Inc., 2013)'
_computing_data_collection 'Bruker Instrument Service v2013.12.0.0'
_computing_data_reduction 'SAINT V8.34A (Bruker AXS Inc., 2013)'
_computing_structure_refinement 'SHELXL-2013 (Sheldrick, 2013)'
_diffrn_ambient_temperature 296.(2)
_diffrn_detector_area_resol_mean 8.3333
_diffrn_measured_fraction_theta_full 0.918
_diffrn_measured_fraction_theta_max 0.918
_diffrn_radiation_wavelength 0.71073
_diffrn_reflns_av_R_equivalents 0.0520
_diffrn_reflns_av_unetI/netI 0.0541
_diffrn_reflns_limit_h_max 10
_diffrn_reflns_limit_h_min -10
_diffrn_reflns_limit_k_max 11
_diffrn_reflns_limit_k_min -10
_diffrn_reflns_limit_l_max 14
_diffrn_reflns_limit_l_min -14
_diffrn_reflns_number 15121
_diffrn_reflns_theta_full 26.00
_diffrn_reflns_theta_max 26.00
_diffrn_reflns_theta_min 1.73
_exptl_absorpt_coefficient_mu 0.095
_exptl_absorpt_correction_T_max 0.98
_exptl_absorpt_correction_T_min 0.82
_exptl_absorpt_correction_type multi-scan
_exptl_absorpt_process_details 'SADABS V2012/1 (Bruker AXS Inc.)'
_exptl_crystal_colour colourless
_exptl_crystal_density_diffrn 1.340
_exptl_crystal_density_method 'not measured'
_exptl_crystal_description block
_exptl_crystal_F_000 380
_exptl_crystal_size_max 0.360
_exptl_crystal_size_mid 0.360
_exptl_crystal_size_min 0.200
_refine_diff_density_max 0.346
_refine_diff_density_min -0.329
_refine_ls_extinction_method none
_refine_ls_goodness_of_fit_ref 0.975
_refine_ls_hydrogen_treatment constr
_refine_ls_matrix_type full
_refine_ls_number_parameters 246
_refine_ls_number_reflns 3244
_refine_ls_number_restraints 0
_refine_ls_restrained_S_all 0.975
_refine_ls_R_factor_all 0.1409
_refine_ls_R_factor_gt 0.1040
_refine_ls_shift/su_max 0.000
_refine_ls_shift/su_mean 0.000
_refine_ls_structure_factor_coef Fsqd
_refine_ls_weighting_details 'w=1/[\s^2^(Fo^2^)+(0.1000P)^2^+3.8955P] where P=(Fo^2^+2Fc^2^)/3'
_refine_ls_weighting_scheme calc
_refine_ls_wR_factor_gt 0.2496
_refine_ls_wR_factor_ref 0.2703
_reflns_number_gt 2305
_reflns_number_total 3244
_reflns_threshold_expression 'I > 2\s(I)'
_cod_data_source_file jo5b00036_si_001.cif
_cod_data_source_block I
_cod_database_code 4036117

loop_
_space_group_symop_operation_xyz
'x, y, z'
'-x, -y, -z'

loop_
_atom_site_type_symbol
_atom_site_label
_atom_site_fract_x
_atom_site_fract_y
_atom_site_fract_z
_atom_site_U_iso_or_equiv
_atom_site_adp_type
_atom_site_calc_flag
_atom_site_refinement_flags_adp
_atom_site_refinement_flags_posn
_atom_site_occupancy
C C1 1.5649(7) -0.3104(7) 0.5625(5) 0.0608(17) Uani d . . 1
H H1A 1.6535 -0.2846 0.5238 0.091 Uiso calc U R 1
H H1B 1.578 -0.4227 0.5747 0.091 Uiso calc U R 1
H H1C 1.5556 -0.277 0.6345 0.091 Uiso calc U R 1
C C2 1.4193(6) -0.2271(6) 0.4909(4) 0.0398(12) Uani d . . 1
C C3 1.2852(7) -0.2780(6) 0.5070(4) 0.0465(14) Uani d . . 1
H H3 1.2856 -0.367 0.5623 0.056 Uiso calc U R 1
C C4 1.1510(6) -0.2021(6) 0.4444(4) 0.0425(13) Uani d . . 1
H H4 1.0631 -0.2406 0.4573 0.051 Uiso calc U R 1
C C5 1.1459(6) -0.0675(6) 0.3616(4) 0.0362(12) Uani d . . 1
C C6 1.2813(6) -0.0156(6) 0.3448(4) 0.0385(12) Uani d . . 1
H H6 1.2813 0.0735 0.2897 0.046 Uiso calc U R 1
C C7 1.4140(6) -0.0932(6) 0.4078(4) 0.0401(12) Uani d . . 1
H H7 1.5024 -0.0557 0.3948 0.048 Uiso calc U R 1
C C8 1.0041(6) 0.0165(6) 0.2919(4) 0.0339(11) Uani d . . 1
C C9 0.8545(6) 0.0080(6) 0.3273(4) 0.0434(13) Uani d . . 1
H H9 0.8426 -0.0446 0.4007 0.052 Uiso calc U R 1
C C10 0.7503(5) 0.1520(6) 0.1573(4) 0.0339(11) Uani d . . 1
C C11 0.8977(5) 0.1733(5) 0.1242(4) 0.0323(11) Uani d . . 1
C C12 0.9257(5) 0.2669(6) 0.0122(4) 0.0296(10) Uani d . . 1
C C13 1.0563(5) 0.2046(6) -0.0469(4) 0.0333(11) Uani d . . 1
H H13 1.125 0.1091 -0.0147 0.04 Uiso calc U R 1
C C14 1.0848(5) 0.2828(6) -0.1526(4) 0.0373(12) Uani d . . 1
H H14 1.1706 0.2399 -0.1932 0.045 Uiso calc U R 1
C C15 0.9836(5) 0.4262(6) -0.1972(4) 0.0340(11) Uani d . . 1
C C16 0.8570(5) 0.4943(6) -0.1393(4) 0.0387(12) Uani d . . 1
H H16 0.7919 0.5927 -0.17 0.046 Uiso calc U R 1
C C17 0.8289(5) 0.4133(6) -0.0348(4) 0.0371(12) Uani d . . 1
H H17 0.7431 0.4574 0.0056 0.045 Uiso calc U R 1
C C18 0.6090(5) 0.2051(6) 0.0805(4) 0.0394(12) Uani d . . 1
C C19 0.5119(7) 0.1884(8) -0.0995(5) 0.0570(16) Uani d . . 1
H H19A 0.4127 0.2053 -0.0615 0.068 Uiso calc U R 1
H H19B 0.5218 0.1001 -0.138 0.068 Uiso calc U R 1
C C20 0.5146(8) 0.3322(8) -0.1847(5) 0.0696(19) Uani d . . 1
H H20A 0.4965 0.4214 -0.1477 0.104 Uiso calc U R 1
H H20B 0.4348 0.3506 -0.2417 0.104 Uiso calc U R 1
H H20C 0.6144 0.3175 -0.22 0.104 Uiso calc U R 1
N N1 0.7294(5) 0.0721(5) 0.2603(4) 0.0430(11) Uani d . . 1
N N2 1.0226(4) 0.1026(5) 0.1909(3) 0.0332(9) Uani d . . 1
N N3 1.0129(5) 0.5082(6) -0.3117(4) 0.0482(12) Uani d . . 1
O O1 0.9321(6) 0.6399(6) -0.3471(4) 0.0759(14) Uani d . . 1
O O2 1.1176(6) 0.4378(6) -0.3657(4) 0.0775(15) Uani d . . 1
O O3 0.4858(5) 0.2825(6) 0.1039(4) 0.0747(14) Uani d . . 1
O O4 0.6378(4) 0.1498(4) -0.0150(3) 0.0441(9) Uani d . . 1

loop_
_atom_site_aniso_label
_atom_site_aniso_U_11
_atom_site_aniso_U_22
_atom_site_aniso_U_33
_atom_site_aniso_U_12
_atom_site_aniso_U_13
_atom_site_aniso_U_23
C1 0.054(4) 0.053(4) 0.064(4) 0.003(3) -0.016(3) -0.002(3)
C2 0.046(3) 0.036(3) 0.033(3) -0.004(2) -0.005(2) -0.006(2)
C3 0.063(4) 0.042(3) 0.033(3) -0.021(3) -0.001(3) 0.005(2)
C4 0.043(3) 0.051(3) 0.037(3) -0.026(3) -0.005(2) 0.002(2)
C5 0.040(3) 0.042(3) 0.029(3) -0.015(2) 0.004(2) -0.007(2)
C6 0.043(3) 0.042(3) 0.032(3) -0.020(2) -0.003(2) 0.001(2)
C7 0.029(3) 0.047(3) 0.045(3) -0.012(2) -0.003(2) -0.006(2)
C8 0.039(3) 0.039(3) 0.028(2) -0.015(2) -0.002(2) -0.008(2)
C9 0.045(3) 0.056(3) 0.031(3) -0.018(3) 0.009(2) -0.006(2)
C10 0.031(3) 0.035(3) 0.035(3) -0.006(2) 0.004(2) -0.012(2)
C11 0.033(3) 0.032(3) 0.034(3) -0.008(2) 0.001(2) -0.012(2)
C12 0.017(2) 0.040(3) 0.035(3) -0.012(2) -0.0014(18) -0.009(2)
C13 0.022(2) 0.034(3) 0.039(3) -0.002(2) -0.006(2) 0.000(2)
C14 0.028(3) 0.046(3) 0.041(3) -0.013(2) 0.006(2) -0.011(2)
C15 0.028(2) 0.039(3) 0.036(3) -0.016(2) -0.006(2) 0.002(2)
C16 0.025(2) 0.032(3) 0.049(3) -0.002(2) -0.002(2) 0.008(2)
C17 0.023(2) 0.037(3) 0.046(3) 0.002(2) 0.002(2) -0.007(2)
C18 0.026(3) 0.044(3) 0.045(3) -0.006(2) 0.006(2) -0.004(2)
C19 0.045(3) 0.069(4) 0.056(4) -0.017(3) -0.016(3) -0.003(3)
C20 0.076(5) 0.071(4) 0.058(4) -0.017(4) -0.018(3) -0.001(3)
N1 0.027(2) 0.061(3) 0.041(2) -0.013(2) 0.0073(19) -0.008(2)
N2 0.030(2) 0.040(2) 0.030(2) -0.0126(18) -0.0052(17) -0.0021(17)
N3 0.041(3) 0.054(3) 0.049(3) -0.021(2) 0.004(2) 0.003(2)
O1 0.080(3) 0.062(3) 0.064(3) -0.006(3) 0.004(2) 0.024(2)
O2 0.080(3) 0.079(3) 0.062(3) -0.016(3) 0.033(3) 0.003(2)
O3 0.034(2) 0.103(4) 0.074(3) 0.014(2) 0.001(2) -0.029(3)
O4 0.0277(18) 0.055(2) 0.046(2) -0.0039(16) -0.0046(15) -0.0114(18)

loop_
_atom_type_symbol
_atom_type_description
_atom_type_scat_dispersion_real
_atom_type_scat_dispersion_imag
_atom_type_scat_source
C C 0.0033 0.0016 'International Tables Vol C Tables 4.2.6.8 and 6.1.1.4'
H H 0.0000 0.0000 'International Tables Vol C Tables 4.2.6.8 and 6.1.1.4'
N N 0.0061 0.0033 'International Tables Vol C Tables 4.2.6.8 and 6.1.1.4'
O O 0.0106 0.0060 'International Tables Vol C Tables 4.2.6.8 and 6.1.1.4'

loop_
_geom_angle_atom_site_label_1
_geom_angle_atom_site_label_2
_geom_angle_atom_site_label_3
_geom_angle
C3 C2 C7 117.1(5)
C3 C2 C1 121.6(5)
C7 C2 C1 121.3(5)
C4 C3 C2 122.4(5)
C3 C4 C5 120.2(5)
C4 C5 C6 117.6(5)
C4 C5 C8 121.8(4)
C6 C5 C8 120.6(4)
C7 C6 C5 121.3(5)
C6 C7 C2 121.3(5)
N2 C8 C9 119.8(4)
N2 C8 C5 117.2(4)
C9 C8 C5 122.9(4)
N1 C9 C8 122.5(5)
N1 C10 C11 121.1(4)
N1 C10 C18 114.6(4)
C11 C10 C18 124.2(4)
N2 C11 C10 120.7(4)
N2 C11 C12 116.0(4)
C10 C11 C12 123.2(4)
C17 C12 C13 118.8(4)
C17 C12 C11 123.2(4)
C13 C12 C11 118.0(4)
C14 C13 C12 120.5(4)
C13 C14 C15 118.7(4)
C16 C15 C14 122.3(4)
C16 C15 N3 119.2(4)
C14 C15 N3 118.5(4)
C17 C16 C15 118.2(4)
C16 C17 C12 121.4(4)
O3 C18 O4 124.6(5)
O3 C18 C10 124.4(5)
O4 C18 C10 111.0(4)
O4 C19 C20 111.4(5)
C9 N1 C10 117.0(4)
C11 N2 C8 118.5(4)
O1 N3 O2 123.9(5)
O1 N3 C15 118.5(5)
O2 N3 C15 117.6(5)
C18 O4 C19 118.4(4)

loop_
_geom_bond_atom_site_label_1
_geom_bond_atom_site_label_2
_geom_bond_distance
C1 C2 1.512(7)
C2 C3 1.379(7)
C2 C7 1.391(7)
C3 C4 1.372(7)
C4 C5 1.394(7)
C5 C6 1.395(7)
C5 C8 1.477(7)
C6 C7 1.367(7)
C8 N2 1.333(6)
C8 C9 1.401(7)
C9 N1 1.325(7)
C10 N1 1.335(6)
C10 C11 1.408(6)
C10 C18 1.497(7)
C11 N2 1.329(6)
C11 C12 1.488(7)
C12 C17 1.387(7)
C12 C13 1.388(6)
C13 C14 1.373(7)
C14 C15 1.378(7)
C15 C16 1.371(7)
C15 N3 1.475(6)
C16 C17 1.370(7)
C18 O3 1.192(6)
C18 O4 1.323(6)
C19 O4 1.460(6)
C19 C20 1.482(8)
N3 O1 1.210(6)
N3 O2 1.222(6)
